data_2003353
loop_
_publ_author_name
'Cole, J. C.'
'Howard, J. A. K.'
'Cross, G. H.'
'Szablewski, M.'

_publ_contact_author
;
    Dr G. Cross
    Applied Physics Group
    Department of Physics
    University of Durham
    South Road
    Durham
    England
    DH1 3LE
;
_publ_section_title
;
 (<i>Z</i>)-{4-[1-Cyano-3-(diethyliminio)-1-propenyl]phenyl}dicyanomethanide,
 a Novel `Blue Window' Zwitterionic Molecule for Non-Linear Optics
;
_journal_issue 4
_journal_name_full 'Acta Crystallographica Section C'
_journal_page_first 715
_journal_page_last 718
_journal_paper_doi 10.1107/S0108270194006487
_journal_volume 51
_journal_year 1995
_chemical_compound_source 'Synthesis at Dept of Physics, Univ. of Durham'
_chemical_formula_moiety 'C17 H16 N4'
_chemical_formula_structural (CN)2CC6H4C(CN)CHCHN(C2H5)2
_chemical_formula_sum 'C17 H16 N4'
_chemical_formula_weight 276.34
_chemical_name_common
;
 Z-\b-(1-diethylmethylimmonium)-\a-cyano-4-styryldicyanomethanide
;
_chemical_temperature_decomposition 527
_space_group_IT_number 2
_symmetry_cell_setting triclinic
_symmetry_space_group_name_Hall '-P 1'
_symmetry_space_group_name_H-M 'P -1'
_audit_creation_method SHELXL
_cell_angle_alpha 76.970(10)
_cell_angle_beta 82.280(10)
_cell_angle_gamma 79.400(10)
_cell_formula_units_Z 2
_cell_length_a 7.221(2)
_cell_length_b 7.2620(10)
_cell_length_c 14.670(2)
_cell_measurement_reflns_used 25
_cell_measurement_temperature 150(2)
_cell_measurement_theta_max 11.7
_cell_measurement_theta_min 9.0
_cell_volume 733.2(3)
_computing_cell_refinement TEXSAN
_computing_data_collection 'TEXSAN (Molecular Structure Corporation, 1989)'
_computing_data_reduction TEXSAN
_computing_molecular_graphics 'JACKAL (Cockcroft, private program)'
_computing_publication_material 'SHELXL-93 (Sheldrick, 1993)'
_computing_structure_refinement 'SHELXL-93 (Sheldrick, 1993)'
_computing_structure_solution 'TEXSAN (Molecular Structure Corporation, 1989)'
_diffrn_ambient_temperature 150(2)
_diffrn_measurement_device 'Rigaku AFC6S 4-circle diffractometer'
_diffrn_measurement_method 'repeated constant speed 2\t-\w scans'
_diffrn_radiation_monochromator graphite
_diffrn_radiation_source 'fine-focus sealed tube'
_diffrn_radiation_type MoK\a
_diffrn_radiation_wavelength 0.71073
_diffrn_reflns_av_R_equivalents 0.0301
_diffrn_reflns_av_sigmaI/netI 0.0593
_diffrn_reflns_limit_h_max 8
_diffrn_reflns_limit_h_min -8
_diffrn_reflns_limit_k_max 0
_diffrn_reflns_limit_k_min -8
_diffrn_reflns_limit_l_max 17
_diffrn_reflns_limit_l_min -17
_diffrn_reflns_number 2816
_diffrn_reflns_theta_max 25.89
_diffrn_reflns_theta_min 2.86
_diffrn_standards_decay_% 0.0
_diffrn_standards_interval_count 150
_diffrn_standards_number 3
_exptl_absorpt_coefficient_mu 0.077
_exptl_absorpt_correction_T_max 1.000
_exptl_absorpt_correction_T_min 0.974
_exptl_absorpt_correction_type empirical
_exptl_crystal_colour 'Emerald green'
_exptl_crystal_density_diffrn 1.252
_exptl_crystal_description 'Rectangular plate'
_exptl_crystal_F_000 292
_exptl_crystal_size_max 0.5
_exptl_crystal_size_mid 0.2
_exptl_crystal_size_min 0.1
_refine_diff_density_max 0.202
_refine_diff_density_min -0.160
_refine_ls_extinction_method none
_refine_ls_goodness_of_fit_all 1.181
_refine_ls_goodness_of_fit_obs 1.280
_refine_ls_hydrogen_treatment refxyz
_refine_ls_matrix_type full
_refine_ls_number_parameters 202
_refine_ls_number_reflns 2588
_refine_ls_number_restraints 0
_refine_ls_restrained_S_all 1.213
_refine_ls_restrained_S_obs 1.280
_refine_ls_R_factor_all 0.0965
_refine_ls_R_factor_obs 0.0417
_refine_ls_shift/esd_max 0.000
_refine_ls_shift/esd_mean 0.000
_refine_ls_structure_factor_coef Fsqd
_refine_ls_weighting_scheme
; calc w = 1/[\s^2^(F~o~^2^) + 0.2000*P + 0.2500sin\q/\l],
where P = 0.33333F~o~^2^ + 0.66667F~c~^2^
;
_refine_ls_wR_factor_all 0.0866
_refine_ls_wR_factor_obs 0.0729
_reflns_number_observed 1709
_reflns_number_total 2592
_reflns_observed_criterion >2sigma(I)
_cod_data_source_file hu1101.cif
_cod_data_source_block marek_shel
_cod_depositor_comments
;
The following automatic conversions were performed:

'_chemical_melting_point' tag was changed to
'_chemical_temperature_decomposition' since the value had been '527
(decomposes)'. The value '527 (decomposes)' was changed to
'527'.

'_symmetry_cell_setting' value 'Triclinic' changed to
'triclinic' according to
/home/saulius/struct/CIF-dictionaries/cif_core.dic dictionary named
'cif_core.dic' version 2.4.1 from 2010-06-29.

'_geom_bond_publ_flag'
value 'Yes' changed to 'yes' according to
/home/saulius/struct/CIF-dictionaries/cif_core.dic dictionary named
'cif_core.dic' version 2.4.1 from 2010-06-29 (21
time).

'_geom_angle_publ_flag' value 'Yes' changed to 'yes'
according to /home/saulius/struct/CIF-dictionaries/cif_core.dic
dictionary named 'cif_core.dic' version 2.4.1 from 2010-06-29 (26
times).

Automatic conversion script
Id: cif_fix_values 1715 2011-07-08 13:25:40Z adriana 
;
_cod_original_cell_volume 733.2(2)
_cod_database_code 2003353

loop_
_symmetry_equiv_pos_as_xyz
'x, y, z'
'-x, -y, -z'

loop_
_atom_site_aniso_label
_atom_site_aniso_U_11
_atom_site_aniso_U_12
_atom_site_aniso_U_13
_atom_site_aniso_U_22
_atom_site_aniso_U_23
_atom_site_aniso_U_33
N(1) 0.0320(12) -0.0024(10) -0.0012(9) 0.067(2) -0.0198(11) 0.0367(11)
C(2) 0.0344(13) -0.0030(10) -0.0018(9) 0.0354(13) -0.0073(10) 0.0225(11)
C(3) 0.0257(11) -0.0037(9) -0.0036(9) 0.0265(12) -0.0048(9) 0.0238(11)
C(4) 0.0298(12) -0.0037(9) 0.0016(9) 0.0274(12) -0.0068(9) 0.0259(11)
N(5) 0.0405(12) -0.0051(10) -0.0047(9) 0.0491(13) -0.0126(9) 0.0265(10)
C(6) 0.0262(11) -0.0049(8) -0.0046(9) 0.0169(10) -0.0022(9) 0.0253(11)
C(7) 0.0262(11) -0.0042(9) -0.0082(9) 0.0266(12) -0.0048(9) 0.0233(10)
C(8) 0.0218(11) -0.0032(9) -0.0064(8) 0.0239(11) -0.0023(9) 0.0262(11)
C(9) 0.0239(11) -0.0040(8) -0.0043(8) 0.0186(10) -0.0023(8) 0.0212(10)
C(10) 0.0238(11) -0.0060(9) -0.0063(9) 0.0268(12) -0.0031(9) 0.0258(11)
C(11) 0.0210(11) -0.0061(9) -0.0039(9) 0.0300(12) -0.0046(9) 0.0263(11)
C(12) 0.0235(11) -0.0043(8) -0.0038(8) 0.0204(11) -0.0025(9) 0.0256(10)
C(13) 0.0314(12) -0.0059(9) -0.0047(9) 0.0252(12) -0.0041(9) 0.0203(10)
N(14) 0.0277(11) -0.0060(9) -0.0052(8) 0.0471(12) -0.0082(9) 0.0339(11)
C(15) 0.0238(11) -0.0025(9) -0.0052(9) 0.0271(12) -0.0045(9) 0.0237(11)
C(16) 0.0263(11) -0.0043(9) -0.0039(9) 0.0217(11) -0.0034(9) 0.0262(11)
N(17) 0.0277(10) 0.0005(8) -0.0037(7) 0.0307(10) -0.0063(8) 0.0225(9)
C(18) 0.0361(12) 0.0029(10) 0.0008(10) 0.0345(13) -0.0112(10) 0.0265(11)
C(19) 0.0464(15) 0.0044(12) 0.0084(11) 0.0427(15) -0.0034(11) 0.0305(13)
C(20) 0.0330(12) 0.0067(10) -0.0084(9) 0.0409(14) -0.0084(10) 0.0217(11)
C(21) 0.0334(13) -0.0064(12) -0.0110(11) 0.058(2) -0.0130(13) 0.0425(14)

loop_
_atom_site_label
_atom_site_occupancy
_atom_site_fract_x
_atom_site_fract_y
_atom_site_fract_z
_atom_site_U_iso_or_equiv
_atom_site_thermal_displace_type
_atom_site_calc_flag
_atom_site_refinement_flags
_atom_site_type_symbol
N(1) 1 -0.6559(3) 0.4289(3) 0.74852(13) 0.0448(5) Uani d . N
C(2) 1 -0.4926(3) 0.3955(3) 0.74316(14) 0.0310(5) Uani d . C
C(3) 1 -0.2921(3) 0.3543(3) 0.73463(13) 0.0253(5) Uani d . C
C(4) 1 -0.2013(3) 0.3549(3) 0.81468(14) 0.0280(5) Uani d . C
N(5) 1 -0.1273(3) 0.3526(3) 0.88030(12) 0.0381(5) Uani d . N
C(6) 1 -0.1874(3) 0.3181(3) 0.64966(13) 0.0227(4) Uani d . C
C(7) 1 0.0132(3) 0.2805(3) 0.64052(14) 0.0249(5) Uani d . C
H(7) 1 0.0801(15) 0.2810(3) 0.6922(12) 0.037 Uiso calc R H
C(8) 1 0.1121(3) 0.2435(3) 0.55867(13) 0.0241(5) Uani d . C
H(8) 1 0.2522(30) 0.2156(7) 0.5548(2) 0.036 Uiso calc R H
C(9) 1 0.0195(3) 0.2440(3) 0.47906(13) 0.0212(4) Uani d . C
C(10) 1 -0.1810(3) 0.2822(3) 0.48821(14) 0.0252(5) Uani d . C
H(10) 1 -0.2505(15) 0.2839(3) 0.4340(12) 0.038 Uiso calc R H
C(11) 1 -0.2802(3) 0.3168(3) 0.57009(13) 0.0255(5) Uani d . C
H(11) 1 -0.4187(30) 0.3414(6) 0.5743(2) 0.038 Uiso calc R H
C(12) 1 0.1240(3) 0.2062(3) 0.39376(13) 0.0233(4) Uani d . C
C(13) 1 0.3288(3) 0.1607(3) 0.39281(13) 0.0253(5) Uani d . C
N(14) 1 0.4914(3) 0.1275(3) 0.38767(12) 0.0360(5) Uani d . N
C(15) 1 0.0497(3) 0.2128(3) 0.31042(13) 0.0249(5) Uani d . C
H(15) 1 -0.0847(30) 0.2551(10) 0.3059(2) 0.037 Uiso calc R H
C(16) 1 0.1645(3) 0.1597(3) 0.23282(13) 0.0248(5) Uani d . C
H(16) 1 0.3061(29) 0.1101(10) 0.2415(2) 0.037 Uiso calc R H
N(17) 1 0.1100(2) 0.1666(2) 0.14989(11) 0.0274(4) Uani d . N
C(18) 1 0.2484(3) 0.1027(3) 0.07522(14) 0.0330(5) Uani d . C
H(181) 1 0.1878(9) 0.0242(12) 0.0413(5) 0.050 Uiso calc R H
H(182) 1 0.3622(17) 0.0161(13) 0.1050(4) 0.050 Uiso calc R H
C(19) 1 0.3159(3) 0.2695(3) 0.00435(15) 0.0432(6) Uani d . C
H(191) 1 0.2044(14) 0.3507(16) -0.0291(8) 0.065 Uiso calc R H
H(192) 1 0.4161(20) 0.2189(7) -0.0436(8) 0.065 Uiso calc R H
H(193) 1 0.3722(20) 0.3509(16) 0.0382(4) 0.065 Uiso calc R H
C(20) 1 -0.0853(3) 0.2446(3) 0.12588(14) 0.0327(5) Uani d . C
H(201) 1 -0.0839(3) 0.2925(8) 0.0546(10) 0.049 Uiso calc R H
H(202) 1 -0.1363(8) 0.3590(17) 0.1570(5) 0.049 Uiso calc R H
C(21) 1 -0.2167(3) 0.0956(4) 0.1578(2) 0.0437(6) Uani d . C
H(211) 1 -0.2313(17) 0.0593(16) 0.2298(9) 0.066 Uiso calc R H
H(212) 1 -0.1605(12) -0.0239(17) 0.1312(9) 0.066 Uiso calc R H
H(213) 1 -0.3466(17) 0.1510(10) 0.1339(9) 0.066 Uiso calc R H

loop_
_atom_type_symbol
_atom_type_description
_atom_type_scat_source
_atom_type_scat_dispersion_real
_atom_type_scat_dispersion_imag
C C 'International Tables Vol C Tables 4.2.6.8 and 6.1.1.4' 0.0033 0.001
H H 'International Tables Vol C Tables 4.2.6.8 and 6.1.1.4' 0.0000 0.000
N N 'International Tables Vol C Tables 4.2.6.8 and 6.1.1.4' 0.0061 0.003

loop_
_geom_angle_atom_site_label_1
_geom_angle_atom_site_label_2
_geom_angle_atom_site_label_3
_geom_angle
_geom_angle_publ_flag
N(1) C(2) C(3) 178.8(2) yes
C(2) C(3) C(6) 121.6(2) yes
C(2) C(3) C(4) 116.7(2) yes
C(6) C(3) C(4) 121.7(2) yes
N(5) C(4) C(3) 179.0(2) yes
C(7) C(6) C(3) 121.6(2) yes
C(7) C(6) C(11) 117.2(2) yes
C(3) C(6) C(11) 121.2(2) yes
C(8) C(7) C(6) 121.0(2) yes
C(7) C(8) C(9) 121.8(2) yes
C(10) C(9) C(8) 117.2(2) yes
C(10) C(9) C(12) 121.5(2) yes
C(8) C(9) C(12) 121.4(2) yes
C(11) C(10) C(9) 121.2(2) yes
C(10) C(11) C(6) 121.6(2) yes
C(15) C(12) C(9) 126.3(2) yes
C(15) C(12) C(13) 116.4(2) yes
C(9) C(12) C(13) 117.2(2) yes
N(14) C(13) C(12) 176.9(2) yes
C(12) C(15) C(16) 121.5(2) yes
N(17) C(16) C(15) 126.4(2) yes
C(16) N(17) C(18) 119.9(2) yes
C(16) N(17) C(20) 122.6(2) yes
C(18) N(17) C(20) 117.4(2) yes
N(17) C(18) C(19) 112.1(2) yes
N(17) C(20) C(21) 112.0(2) yes

loop_
_geom_bond_atom_site_label_1
_geom_bond_atom_site_label_2
_geom_bond_distance
_geom_bond_publ_flag
N(1) C(2) 1.155(3) yes
C(2) C(3) 1.418(3) yes
C(3) C(6) 1.420(3) yes
C(3) C(4) 1.421(3) yes
C(4) N(5) 1.157(2) yes
C(6) C(7) 1.417(3) yes
C(6) C(11) 1.425(3) yes
C(7) C(8) 1.367(3) yes
C(8) C(9) 1.421(3) yes
C(9) C(10) 1.417(3) yes
C(9) C(12) 1.427(2) yes
C(10) C(11) 1.363(3) yes
C(12) C(15) 1.388(3) yes
C(12) C(13) 1.453(3) yes
C(13) N(14) 1.150(2) yes
C(15) C(16) 1.399(3) yes
C(16) N(17) 1.316(2) yes
N(17) C(18) 1.476(2) yes
N(17) C(20) 1.478(2) yes
C(18) C(19) 1.516(3) yes
C(20) C(21) 1.523(3) yes

loop_
_cod_related_entry_id
_cod_related_entry_database
_cod_related_entry_code
1 ChemSpider 8599013
